data_7101629
loop_
_publ_author_name
'Gilroy, Joe B'
'Ferguson, Michael J'
'McDonald, Robert'
'Patrick, Brian O'
'Hicks, Robin G'

_publ_section_title
;
 Formazans as beta-diketiminate analogues. Structural characterization
 of boratatetrazines and their reduction to borataverdazyl radical
 anions.
;
_journal_issue 2
_journal_name_full 'Chemical communications (Cambridge, England)'
_journal_page_first 126
_journal_page_last 128
_journal_paper_doi 10.1039/b609365e
_journal_year 2006
_chemical_formula_sum 'C21 H20 N4'
_chemical_formula_weight 328.41
_chemical_name_systematic
;
?
;
_space_group_IT_number 61
_symmetry_cell_setting orthorhombic
_symmetry_space_group_name_Hall '-P 2ac 2ab'
_symmetry_space_group_name_H-M 'P b c a'
_atom_sites_solution_hydrogens geom
_atom_sites_solution_primary direct
_atom_sites_solution_secondary difmap
_audit_creation_method SHELXL-97
_cell_angle_alpha 90.00
_cell_angle_beta 90.00
_cell_angle_gamma 90.00
_cell_formula_units_Z 8
_cell_length_a 7.8300(10)
_cell_length_b 21.154(2)
_cell_length_c 22.289(3)
_cell_measurement_reflns_used 1626
_cell_measurement_temperature 296(2)
_cell_measurement_theta_max 21.55
_cell_measurement_theta_min 2.92
_cell_volume 3691.9(8)
_computing_structure_refinement 'SHELXL-97 (Sheldrick, 1997)'
_diffrn_ambient_temperature 296(2)
_diffrn_measured_fraction_theta_full 0.989
_diffrn_measured_fraction_theta_max 0.989
_diffrn_measurement_device_type 'Bruker X8 APEX'
_diffrn_measurement_method 'area detector'
_diffrn_radiation_monochromator graphite
_diffrn_radiation_source 'fine-focus sealed tube'
_diffrn_radiation_type MoK\a
_diffrn_radiation_wavelength 0.71073
_diffrn_reflns_av_R_equivalents 0.0553
_diffrn_reflns_av_sigmaI/netI 0.0707
_diffrn_reflns_limit_h_max 8
_diffrn_reflns_limit_h_min -8
_diffrn_reflns_limit_k_max 17
_diffrn_reflns_limit_k_min -22
_diffrn_reflns_limit_l_max 21
_diffrn_reflns_limit_l_min -24
_diffrn_reflns_number 9155
_diffrn_reflns_theta_full 22.62
_diffrn_reflns_theta_max 22.62
_diffrn_reflns_theta_min 1.83
_exptl_absorpt_coefficient_mu 0.072
_exptl_absorpt_correction_T_max 0.993
_exptl_absorpt_correction_T_min 0.588
_exptl_absorpt_correction_type multi-scan
_exptl_crystal_colour red
_exptl_crystal_density_diffrn 1.182
_exptl_crystal_density_method 'not measured'
_exptl_crystal_description needle
_exptl_crystal_F_000 1392
_exptl_crystal_size_max 0.50
_exptl_crystal_size_mid 0.25
_exptl_crystal_size_min 0.10
_refine_diff_density_max 0.248
_refine_diff_density_min -0.182
_refine_diff_density_rms 0.039
_refine_ls_extinction_method none
_refine_ls_goodness_of_fit_ref 1.004
_refine_ls_hydrogen_treatment mixed
_refine_ls_matrix_type full
_refine_ls_number_parameters 230
_refine_ls_number_reflns 2431
_refine_ls_number_restraints 0
_refine_ls_restrained_S_all 1.004
_refine_ls_R_factor_all 0.1413
_refine_ls_R_factor_gt 0.0576
_refine_ls_shift/su_max 0.000
_refine_ls_shift/su_mean 0.000
_refine_ls_structure_factor_coef Fsqd
_refine_ls_weighting_details 'calc w=1/[\s^2^(Fo^2^)+(0.0751P)^2^+1.5572P] where P=(Fo^2^+2Fc^2^)/3'
_refine_ls_weighting_scheme calc
_refine_ls_wR_factor_gt 0.1341
_refine_ls_wR_factor_ref 0.1788
_reflns_number_gt 1194
_reflns_number_total 2431
_reflns_threshold_expression >2sigma(I)
_cod_data_source_file b609365e.txt
_cod_data_source_block rh003
_cod_original_sg_symbol_H-M 'P bca'
_cod_database_code 7101629

loop_
_symmetry_equiv_pos_as_xyz
'x, y, z'
'-x+1/2, -y, z+1/2'
'x+1/2, -y+1/2, -z'
'-x, y+1/2, -z+1/2'
'-x, -y, -z'
'x-1/2, y, -z-1/2'
'-x-1/2, y-1/2, z'
'x, -y-1/2, z-1/2'

loop_
_atom_site_label
_atom_site_type_symbol
_atom_site_fract_x
_atom_site_fract_y
_atom_site_fract_z
_atom_site_U_iso_or_equiv
_atom_site_adp_type
_atom_site_occupancy
_atom_site_symmetry_multiplicity
_atom_site_calc_flag
_atom_site_refinement_flags
C1 C 0.8815(5) 0.04089(18) 0.40803(17) 0.0491(10) Uani 1 1 d .
C11 C 0.9254(5) 0.08951(18) 0.36393(17) 0.0518(11) Uani 1 1 d .
C12 C 1.0244(6) 0.07615(19) 0.31442(19) 0.0659(13) Uani 1 1 d .
H12 H 1.0627 0.0350 0.3083 0.079 Uiso 1 1 calc R
C13 C 1.0678(6) 0.1229(2) 0.2736(2) 0.0787(14) Uani 1 1 d .
H13 H 1.1363 0.1129 0.2409 0.094 Uiso 1 1 calc R
C14 C 1.0107(7) 0.1837(2) 0.2810(2) 0.0855(16) Uani 1 1 d .
H14 H 1.0388 0.2149 0.2533 0.103 Uiso 1 1 calc R
C15 C 0.9110(7) 0.1980(2) 0.3302(2) 0.0853(16) Uani 1 1 d .
H15 H 0.8718 0.2391 0.3355 0.102 Uiso 1 1 calc R
C16 C 0.8684(6) 0.15186(19) 0.37178(19) 0.0686(13) Uani 1 1 d .
H16 H 0.8020 0.1623 0.4049 0.082 Uiso 1 1 calc R
C21 C 0.9635(5) -0.12500(18) 0.42322(19) 0.0547(11) Uani 1 1 d .
C22 C 1.0527(6) -0.14134(19) 0.37216(19) 0.0668(13) Uani 1 1 d .
H22 H 1.0804 -0.1107 0.3439 0.080 Uiso 1 1 calc R
C23 C 1.1008(6) -0.2038(2) 0.3632(2) 0.0745(14) Uani 1 1 d .
H23 H 1.1590 -0.2145 0.3283 0.089 Uiso 1 1 calc R
C24 C 1.0650(6) -0.25036(19) 0.4045(2) 0.0647(12) Uani 1 1 d .
C25 C 0.9811(7) -0.23269(19) 0.4557(2) 0.0837(16) Uani 1 1 d .
H25 H 0.9577 -0.2630 0.4847 0.100 Uiso 1 1 calc R
C26 C 0.9299(6) -0.1706(2) 0.4654(2) 0.0794(15) Uani 1 1 d .
H26 H 0.8728 -0.1600 0.5006 0.095 Uiso 1 1 calc R
C27 C 1.1172(7) -0.31854(19) 0.3934(2) 0.0926(17) Uani 1 1 d .
H27A H 1.1748 -0.3216 0.3555 0.139 Uiso 0.50 1 calc PR
H27B H 1.0173 -0.3449 0.3929 0.139 Uiso 0.50 1 calc PR
H27C H 1.1925 -0.3322 0.4248 0.139 Uiso 0.50 1 calc PR
H27D H 1.0816 -0.3442 0.4266 0.139 Uiso 0.50 1 calc PR
H27E H 1.2391 -0.3209 0.3892 0.139 Uiso 0.50 1 calc PR
H27F H 1.0639 -0.3335 0.3573 0.139 Uiso 0.50 1 calc PR
C31 C 0.6520(5) 0.04009(19) 0.54726(18) 0.0525(11) Uani 1 1 d .
C32 C 0.6268(6) -0.00180(19) 0.5937(2) 0.0686(13) Uani 1 1 d .
H32 H 0.6728 -0.0423 0.5914 0.082 Uiso 1 1 calc R
C33 C 0.5339(6) 0.0157(2) 0.6437(2) 0.0777(14) Uani 1 1 d .
H33 H 0.5173 -0.0135 0.6743 0.093 Uiso 1 1 calc R
C34 C 0.4654(6) 0.0752(3) 0.6492(2) 0.0719(13) Uani 1 1 d .
C35 C 0.4909(6) 0.1167(2) 0.6026(2) 0.0781(14) Uani 1 1 d .
H35 H 0.4443 0.1570 0.6050 0.094 Uiso 1 1 calc R
C36 C 0.5831(6) 0.1004(2) 0.5523(2) 0.0692(13) Uani 1 1 d .
H36 H 0.5992 0.1298 0.5217 0.083 Uiso 1 1 calc R
C37 C 0.3632(7) 0.0935(3) 0.7035(2) 0.118(2) Uani 1 1 d .
H37A H 0.3588 0.0585 0.7309 0.177 Uiso 0.50 1 calc PR
H37B H 0.2494 0.1047 0.6916 0.177 Uiso 0.50 1 calc PR
H37C H 0.4162 0.1289 0.7229 0.177 Uiso 0.50 1 calc PR
H37D H 0.3241 0.1363 0.6994 0.177 Uiso 0.50 1 calc PR
H37E H 0.4335 0.0900 0.7387 0.177 Uiso 0.50 1 calc PR
H37F H 0.2667 0.0658 0.7073 0.177 Uiso 0.50 1 calc PR
N1 N 0.9387(4) -0.01808(16) 0.39662(14) 0.0571(9) Uani 1 1 d .
N2 N 0.9061(4) -0.06292(15) 0.43601(14) 0.0584(10) Uani 1 1 d .
N3 N 0.7878(5) 0.06005(14) 0.45631(16) 0.0619(10) Uani 1 1 d .
N4 N 0.7491(4) 0.01892(15) 0.49817(15) 0.0573(9) Uani 1 1 d .
H1 H 0.814(3) -0.0440(11) 0.4863(10) 0.017(7) Uiso 1 1 d .

loop_
_atom_site_aniso_label
_atom_site_aniso_U_11
_atom_site_aniso_U_22
_atom_site_aniso_U_33
_atom_site_aniso_U_23
_atom_site_aniso_U_13
_atom_site_aniso_U_12
C1 0.056(3) 0.046(3) 0.045(3) -0.007(2) -0.001(2) -0.004(2)
C11 0.063(3) 0.046(2) 0.047(3) -0.001(2) -0.006(2) -0.006(2)
C12 0.083(3) 0.056(3) 0.059(3) 0.003(2) -0.001(3) -0.005(3)
C13 0.091(4) 0.079(3) 0.066(3) 0.009(3) 0.005(3) -0.011(3)
C14 0.108(4) 0.077(4) 0.072(4) 0.021(3) -0.009(3) -0.018(3)
C15 0.116(5) 0.056(3) 0.084(4) 0.007(3) -0.005(4) -0.006(3)
C16 0.089(3) 0.052(3) 0.065(3) 0.003(2) 0.004(3) -0.005(3)
C21 0.060(3) 0.050(3) 0.053(3) -0.001(2) 0.001(2) -0.002(2)
C22 0.086(3) 0.053(3) 0.062(3) 0.008(2) 0.008(3) -0.004(3)
C23 0.089(4) 0.065(3) 0.070(3) -0.002(3) 0.011(3) 0.006(3)
C24 0.076(3) 0.049(3) 0.070(3) 0.000(2) -0.004(3) 0.009(3)
C25 0.129(5) 0.044(3) 0.078(3) 0.007(3) 0.026(3) 0.008(3)
C26 0.114(4) 0.060(3) 0.064(3) 0.007(2) 0.029(3) 0.005(3)
C27 0.117(4) 0.066(3) 0.094(4) -0.001(3) 0.000(3) 0.015(3)
C31 0.056(3) 0.055(3) 0.047(3) 0.000(2) -0.004(2) -0.008(3)
C32 0.080(3) 0.056(3) 0.071(3) -0.002(3) 0.008(3) 0.000(3)
C33 0.084(4) 0.083(3) 0.067(3) 0.008(3) 0.008(3) -0.005(3)
C34 0.067(3) 0.099(4) 0.050(3) -0.013(3) 0.001(3) 0.003(3)
C35 0.084(4) 0.080(3) 0.070(3) -0.009(3) 0.004(3) 0.022(3)
C36 0.083(3) 0.063(3) 0.062(3) 0.009(2) 0.001(3) 0.009(3)
C37 0.113(5) 0.169(5) 0.071(4) -0.019(4) 0.004(4) 0.026(5)
N1 0.062(2) 0.052(2) 0.058(2) 0.0005(18) -0.0027(18) -0.008(2)
N2 0.071(3) 0.044(2) 0.060(2) 0.0023(18) 0.005(2) -0.006(2)
N3 0.068(3) 0.054(2) 0.064(2) 0.000(2) -0.009(2) -0.008(2)
N4 0.064(2) 0.055(2) 0.053(2) 0.0033(19) 0.000(2) -0.005(2)

loop_
_atom_type_symbol
_atom_type_description
_atom_type_scat_dispersion_real
_atom_type_scat_dispersion_imag
_atom_type_scat_source
C C 0.0033 0.0016 'International Tables Vol C Tables 4.2.6.8 and 6.1.1.4'
H H 0.0000 0.0000 'International Tables Vol C Tables 4.2.6.8 and 6.1.1.4'
N N 0.0061 0.0033 'International Tables Vol C Tables 4.2.6.8 and 6.1.1.4'

loop_
_geom_angle_atom_site_label_1
_geom_angle_atom_site_label_2
_geom_angle_atom_site_label_3
_geom_angle
N1 C1 N3 127.0(3)
N1 C1 C11 116.4(4)
N3 C1 C11 116.6(4)
C12 C11 C16 118.1(4)
C12 C11 C1 121.7(4)
C16 C11 C1 120.2(4)
C11 C12 C13 121.2(4)
C11 C12 H12 119.4
C13 C12 H12 119.4
C14 C13 C12 120.7(5)
C14 C13 H13 119.7
C12 C13 H13 119.7
C13 C14 C15 119.0(4)
C13 C14 H14 120.5
C15 C14 H14 120.5
C14 C15 C16 120.9(4)
C14 C15 H15 119.5
C16 C15 H15 119.5
C15 C16 C11 120.1(4)
C15 C16 H16 119.9
C11 C16 H16 119.9
C26 C21 C22 119.1(4)
C26 C21 N2 116.9(4)
C22 C21 N2 124.0(4)
C21 C22 C23 119.6(4)
C21 C22 H22 120.2
C23 C22 H22 120.2
C24 C23 C22 122.0(4)
C24 C23 H23 119.0
C22 C23 H23 119.0
C25 C24 C23 117.3(4)
C25 C24 C27 121.6(4)
C23 C24 C27 121.0(4)
C24 C25 C26 121.8(4)
C24 C25 H25 119.1
C26 C25 H25 119.1
C21 C26 C25 120.1(4)
C21 C26 H26 120.0
C25 C26 H26 120.0
C24 C27 H27A 109.5
C24 C27 H27B 109.5
H27A C27 H27B 109.5
C24 C27 H27C 109.5
H27A C27 H27C 109.5
H27B C27 H27C 109.5
C24 C27 H27D 109.5
H27A C27 H27D 141.1
H27B C27 H27D 56.3
H27C C27 H27D 56.3
C24 C27 H27E 109.5
H27A C27 H27E 56.3
H27B C27 H27E 141.1
H27C C27 H27E 56.3
H27D C27 H27E 109.5
C24 C27 H27F 109.5
H27A C27 H27F 56.3
H27B C27 H27F 56.3
H27C C27 H27F 141.1
H27D C27 H27F 109.5
H27E C27 H27F 109.5
C32 C31 C36 118.3(4)
C32 C31 N4 117.2(4)
C36 C31 N4 124.4(4)
C31 C32 C33 120.7(4)
C31 C32 H32 119.7
C33 C32 H32 119.7
C34 C33 C32 121.5(4)
C34 C33 H33 119.3
C32 C33 H33 119.3
C35 C34 C33 117.5(4)
C35 C34 C37 121.6(5)
C33 C34 C37 121.0(5)
C34 C35 C36 122.2(4)
C34 C35 H35 118.9
C36 C35 H35 118.9
C35 C36 C31 119.9(4)
C35 C36 H36 120.0
C31 C36 H36 120.0
C34 C37 H37A 109.5
C34 C37 H37B 109.5
H37A C37 H37B 109.5
C34 C37 H37C 109.5
H37A C37 H37C 109.5
H37B C37 H37C 109.5
C34 C37 H37D 109.5
H37A C37 H37D 141.1
H37B C37 H37D 56.3
H37C C37 H37D 56.3
C34 C37 H37E 109.5
H37A C37 H37E 56.3
H37B C37 H37E 141.1
H37C C37 H37E 56.3
H37D C37 H37E 109.5
C34 C37 H37F 109.5
H37A C37 H37F 56.3
H37B C37 H37F 56.3
H37C C37 H37F 141.1
H37D C37 H37F 109.5
H37E C37 H37F 109.5
N2 N1 C1 118.4(3)
N1 N2 C21 118.1(3)
N1 N2 H1 115.5(10)
C21 N2 H1 126.3(10)
N4 N3 C1 119.2(3)
N3 N4 C31 117.9(3)
N3 N4 H1 113.5(10)
C31 N4 H1 128.6(10)

loop_
_geom_bond_atom_site_label_1
_geom_bond_atom_site_label_2
_geom_bond_distance
C1 N1 1.350(4)
C1 N3 1.364(5)
C1 C11 1.464(5)
C11 C12 1.378(5)
C11 C16 1.403(5)
C12 C13 1.385(5)
C12 H12 0.9300
C13 C14 1.374(6)
C13 H13 0.9300
C14 C15 1.379(6)
C14 H14 0.9300
C15 C16 1.387(6)
C15 H15 0.9300
C16 H16 0.9300
C21 C26 1.374(5)
C21 C22 1.379(5)
C21 N2 1.417(5)
C22 C23 1.388(5)
C22 H22 0.9300
C23 C24 1.377(5)
C23 H23 0.9300
C24 C25 1.368(5)
C24 C27 1.519(5)
C25 C26 1.390(5)
C25 H25 0.9300
C26 H26 0.9300
C27 H27A 0.9600
C27 H27B 0.9600
C27 H27C 0.9600
C27 H27D 0.9600
C27 H27E 0.9600
C27 H27F 0.9600
C31 C32 1.377(5)
C31 C36 1.390(5)
C31 N4 1.406(5)
C32 C33 1.381(6)
C32 H32 0.9300
C33 C34 1.375(6)
C33 H33 0.9300
C34 C35 1.374(6)
C34 C37 1.503(6)
C35 C36 1.376(6)
C35 H35 0.9300
C36 H36 0.9300
C37 H37A 0.9600
C37 H37B 0.9600
C37 H37C 0.9600
C37 H37D 0.9600
C37 H37E 0.9600
C37 H37F 0.9600
N1 N2 1.318(4)
N2 H1 1.39(2)
N3 N4 1.311(4)
N4 H1 1.45(2)

loop_
_geom_torsion_atom_site_label_1
_geom_torsion_atom_site_label_2
_geom_torsion_atom_site_label_3
_geom_torsion_atom_site_label_4
_geom_torsion
N1 C1 C11 C12 -2.0(6)
N3 C1 C11 C12 177.8(4)
N1 C1 C11 C16 178.9(4)
N3 C1 C11 C16 -1.3(6)
C16 C11 C12 C13 0.4(6)
C1 C11 C12 C13 -178.7(4)
C11 C12 C13 C14 -1.1(7)
C12 C13 C14 C15 0.8(7)
C13 C14 C15 C16 0.0(7)
C14 C15 C16 C11 -0.6(7)
C12 C11 C16 C15 0.4(6)
C1 C11 C16 C15 179.6(4)
C26 C21 C22 C23 2.5(7)
N2 C21 C22 C23 -178.9(4)
C21 C22 C23 C24 -1.2(7)
C22 C23 C24 C25 -0.8(7)
C22 C23 C24 C27 179.3(4)
C23 C24 C25 C26 1.5(7)
C27 C24 C25 C26 -178.6(5)
C22 C21 C26 C25 -1.9(7)
N2 C21 C26 C25 179.4(4)
C24 C25 C26 C21 -0.2(8)
C36 C31 C32 C33 0.6(6)
N4 C31 C32 C33 179.5(4)
C31 C32 C33 C34 -0.7(7)
C32 C33 C34 C35 0.9(7)
C32 C33 C34 C37 179.4(4)
C33 C34 C35 C36 -0.9(7)
C37 C34 C35 C36 -179.5(4)
C34 C35 C36 C31 0.8(7)
C32 C31 C36 C35 -0.6(6)
N4 C31 C36 C35 -179.5(4)
N3 C1 N1 N2 -1.6(6)
C11 C1 N1 N2 178.2(3)
C1 N1 N2 C21 178.7(4)
C26 C21 N2 N1 179.1(4)
C22 C21 N2 N1 0.5(6)
N1 C1 N3 N4 1.8(6)
C11 C1 N3 N4 -178.0(3)
C1 N3 N4 C31 -179.8(3)
C32 C31 N4 N3 -173.7(4)
C36 C31 N4 N3 5.2(6)
